data_7041665
loop_
_publ_author_name
'Hao, Shao Yun'
'Hou, Suo Xia'
'Van Hecke, Kristof'
'Cui, Guang Hua'

_publ_section_title
;
 Construction of noninterpenetrating and interpenetrating Co(ii) networks
 with halogenated carboxylate modulated by auxiliary N-donor co-ligands:
 structural diversity, electrochemical and photocatalytic properties.
;
_journal_issue 6
_journal_name_full 'Dalton transactions (Cambridge, England : 2003)'
_journal_page_first 1951
_journal_page_last 1964
_journal_paper_doi 10.1039/c6dt04516b
_journal_volume 46
_journal_year 2017
_chemical_formula_sum 'C32 H24 Cl2 Co N4 O4'
_chemical_formula_weight 658.38
_space_group_crystal_system monoclinic
_space_group_IT_number 14
_space_group_name_Hall '-P 2ybc'
_space_group_name_H-M_alt 'P 1 21/c 1'
_symmetry_space_group_name_Hall '-P 2ybc'
_symmetry_space_group_name_H-M 'P 1 21/c 1'
_atom_sites_solution_hydrogens geom
_audit_creation_method SHELXL-2014/7
_audit_update_record
;
2016-11-03 deposited with the CCDC.
2017-01-11 downloaded from the CCDC.
;
_cell_angle_alpha 90
_cell_angle_beta 98.617(2)
_cell_angle_gamma 90
_cell_formula_units_Z 4
_cell_length_a 9.7424(7)
_cell_length_b 16.9341(13)
_cell_length_c 18.1411(13)
_cell_measurement_reflns_used 2301
_cell_measurement_temperature 296(2)
_cell_measurement_theta_max 21.38
_cell_measurement_theta_min 0.11
_cell_volume 2959.1(4)
_computing_cell_refinement 'SAINT (Bruker, 1999)'
_computing_data_collection 'SMART (Bruker, 1998)'
_computing_data_reduction SAINT
_computing_molecular_graphics 'Bruker SHELXTL'
_computing_publication_material 'Bruker SHELXTL'
_computing_structure_refinement 'SHELXL-2014/7 (Sheldrick, 2014)'
_computing_structure_solution 'SHELXT (Sheldrick, 2013)'
_diffrn_ambient_temperature 296(2)
_diffrn_measured_fraction_theta_full 0.997
_diffrn_measured_fraction_theta_max 0.997
_diffrn_measurement_device_type 'Bruker SMART CCD area-detector'
_diffrn_measurement_method '\w scans'
_diffrn_radiation_monochromator graphite
_diffrn_radiation_source 'fine--focus sealed tube'
_diffrn_radiation_type MoK\a
_diffrn_radiation_wavelength 0.71073
_diffrn_reflns_av_R_equivalents 0.0503
_diffrn_reflns_av_unetI/netI 0.0278
_diffrn_reflns_Laue_measured_fraction_full 0.997
_diffrn_reflns_Laue_measured_fraction_max 0.997
_diffrn_reflns_limit_h_max 13
_diffrn_reflns_limit_h_min -12
_diffrn_reflns_limit_k_max 22
_diffrn_reflns_limit_k_min -22
_diffrn_reflns_limit_l_max 22
_diffrn_reflns_limit_l_min -24
_diffrn_reflns_number 83301
_diffrn_reflns_point_group_measured_fraction_full 0.997
_diffrn_reflns_point_group_measured_fraction_max 0.997
_diffrn_reflns_theta_full 25.242
_diffrn_reflns_theta_max 28.310
_diffrn_reflns_theta_min 2.547
_exptl_absorpt_coefficient_mu 0.805
_exptl_absorpt_correction_T_max 0.8536
_exptl_absorpt_correction_T_min 0.7986
_exptl_absorpt_correction_type multi-scan
_exptl_absorpt_process_details '(<i>SADABS</i>; Sheldrick, 1996)'
_exptl_crystal_colour red
_exptl_crystal_density_diffrn 1.478
_exptl_crystal_description block
_exptl_crystal_F_000 1348
_exptl_crystal_size_max 0.26
_exptl_crystal_size_mid 0.22
_exptl_crystal_size_min 0.21
_refine_diff_density_max 0.530
_refine_diff_density_min -0.474
_refine_diff_density_rms 0.068
_refine_ls_extinction_method none
_refine_ls_goodness_of_fit_ref 1.116
_refine_ls_hydrogen_treatment constr
_refine_ls_matrix_type full
_refine_ls_number_parameters 390
_refine_ls_number_reflns 7327
_refine_ls_number_restraints 0
_refine_ls_restrained_S_all 1.116
_refine_ls_R_factor_all 0.0760
_refine_ls_R_factor_gt 0.0556
_refine_ls_shift/su_max 0.001
_refine_ls_shift/su_mean 0.000
_refine_ls_structure_factor_coef Fsqd
_refine_ls_weighting_details 'w=1/[\s^2^(Fo^2^)+(0.0426P)^2^+4.3537P] where P=(Fo^2^+2Fc^2^)/3'
_refine_ls_weighting_scheme calc
_refine_ls_wR_factor_gt 0.1227
_refine_ls_wR_factor_ref 0.1340
_reflns_Friedel_coverage 0.000
_reflns_number_gt 5828
_reflns_number_total 7327
_reflns_threshold_expression 'I > 2\s(I)'
_cod_data_source_file c6dt04516b2.cif
_cod_data_source_block 1
_cod_depositor_comments 'Adding full bibliography for 7041663--7041668.cif.'
_cod_database_code 7041665
_shelx_shelxl_version_number 2014/7
_shelx_space_group_comment
;
The symmetry employed for this shelxl refinement is uniquely defined
by the following loop, which should always be used as a source of
symmetry information in preference to the above space-group names.
They are only intended as comments.
;

loop_
_space_group_symop_operation_xyz
'x, y, z'
'-x, y+1/2, -z+1/2'
'-x, -y, -z'
'x, -y-1/2, z-1/2'

loop_
_atom_site_label
_atom_site_type_symbol
_atom_site_fract_x
_atom_site_fract_y
_atom_site_fract_z
_atom_site_U_iso_or_equiv
_atom_site_adp_type
_atom_site_occupancy
_atom_site_site_symmetry_order
_atom_site_calc_flag
_atom_site_refinement_flags_posn
_atom_site_refinement_flags_adp
Co1 Co 0.72594(4) 0.19466(2) 0.63146(2) 0.03013(11) Uani 1 1 d . .
Cl2 Cl 0.14064(9) 0.44790(5) 0.72136(6) 0.0593(2) Uani 1 1 d . .
Cl1 Cl 0.75793(10) 0.37505(7) 0.84048(6) 0.0672(3) Uani 1 1 d . .
O1 O 0.7156(2) 0.28697(13) 0.70301(13) 0.0481(6) Uani 1 1 d . .
O2 O 0.5084(3) 0.25012(15) 0.65219(14) 0.0537(6) Uani 1 1 d . .
O3 O 0.3619(3) 0.58066(14) 0.89428(13) 0.0517(6) Uani 1 1 d . .
N1 N 0.7088(2) 0.25750(14) 0.53293(13) 0.0335(5) Uani 1 1 d . .
O4 O 0.2853(3) 0.60568(14) 0.77741(14) 0.0568(6) Uani 1 1 d . .
N4 N -0.0640(2) 0.32919(15) 0.14629(14) 0.0371(5) Uani 1 1 d . .
N2 N 0.6272(3) 0.30932(15) 0.42271(13) 0.0366(5) Uani 1 1 d . .
N3 N 0.1597(3) 0.32988(16) 0.19255(15) 0.0431(6) Uani 1 1 d . .
C2 C 0.8077(3) 0.30986(16) 0.51271(16) 0.0325(6) Uani 1 1 d . .
C18 C 0.0089(3) 0.35879(17) 0.09246(18) 0.0385(7) Uani 1 1 d . .
C15 C 0.3152(3) 0.39126(17) 0.29901(16) 0.0338(6) Uani 1 1 d . .
C31 C 0.5856(3) 0.29330(17) 0.69536(17) 0.0389(7) Uani 1 1 d . .
C7 C 0.7574(3) 0.34118(17) 0.44313(16) 0.0350(6) Uani 1 1 d . .
C10 C 0.4353(3) 0.39001(17) 0.35184(15) 0.0348(6) Uani 1 1 d . .
C23 C 0.1507(3) 0.35983(18) 0.12082(19) 0.0419(7) Uani 1 1 d . .
C25 C 0.5218(3) 0.35560(16) 0.73899(16) 0.0361(6) Uani 1 1 d . .
C1 C 0.6034(3) 0.25922(18) 0.47758(16) 0.0357(6) Uani 1 1 d . .
C30 C 0.3823(3) 0.37376(16) 0.71627(17) 0.0374(6) Uani 1 1 d . .
H30 H 0.3314 0.3443 0.6783 0.045 Uiso 1 1 calc R U
C17 C 0.0289(3) 0.31296(18) 0.20532(18) 0.0403(7) Uani 1 1 d . .
C3 C 0.9376(3) 0.33198(19) 0.54913(18) 0.0415(7) Uani 1 1 d . .
H3 H 0.9721 0.3122 0.5961 0.050 Uiso 1 1 calc R U
C14 C 0.2259(3) 0.45537(19) 0.29665(19) 0.0434(7) Uani 1 1 d . .
H14 H 0.1462 0.4564 0.2613 0.052 Uiso 1 1 calc R U
C28 C 0.3918(3) 0.48163(17) 0.80367(17) 0.0390(7) Uani 1 1 d . .
C32 C 0.3404(3) 0.56056(18) 0.82736(18) 0.0407(7) Uani 1 1 d . .
C27 C 0.5269(3) 0.45935(19) 0.83053(18) 0.0436(7) Uani 1 1 d . .
H27 H 0.5760 0.4868 0.8704 0.052 Uiso 1 1 calc R U
C26 C 0.5905(3) 0.39718(18) 0.79932(17) 0.0403(7) Uani 1 1 d . .
C29 C 0.3179(3) 0.43449(17) 0.74883(18) 0.0396(7) Uani 1 1 d . .
C9 C 0.5367(3) 0.32204(19) 0.35163(16) 0.0409(7) Uani 1 1 d . .
H9A H 0.4845 0.2740 0.3384 0.049 Uiso 1 1 calc R U
H9B H 0.5942 0.3318 0.3133 0.049 Uiso 1 1 calc R U
C19 C -0.0374(3) 0.3842(2) 0.0203(2) 0.0477(8) Uani 1 1 d . .
H19 H -0.1312 0.3835 0.0004 0.057 Uiso 1 1 calc R U
C13 C 0.2529(4) 0.51756(19) 0.34567(19) 0.0466(8) Uani 1 1 d . .
H13 H 0.1914 0.5598 0.3440 0.056 Uiso 1 1 calc R U
C16 C 0.2869(3) 0.3223(2) 0.2460(2) 0.0499(9) Uani 1 1 d . .
H16A H 0.3647 0.3165 0.2187 0.060 Uiso 1 1 calc R U
H16B H 0.2813 0.2745 0.2748 0.060 Uiso 1 1 calc R U
C22 C 0.2500(3) 0.3857(2) 0.0795(2) 0.0529(9) Uani 1 1 d . .
H22 H 0.3440 0.3859 0.0987 0.063 Uiso 1 1 calc R U
C6 C 0.8332(4) 0.3940(2) 0.40669(19) 0.0507(8) Uani 1 1 d . .
H6 H 0.7985 0.4148 0.3602 0.061 Uiso 1 1 calc R U
C11 C 0.4629(4) 0.4531(2) 0.39974(19) 0.0564(10) Uani 1 1 d . .
H11 H 0.5436 0.4533 0.4344 0.068 Uiso 1 1 calc R U
C8 C 0.4752(3) 0.2118(2) 0.4748(2) 0.0530(9) Uani 1 1 d . .
H8A H 0.4914 0.1689 0.5097 0.080 Uiso 1 1 calc R U
H8B H 0.4491 0.1911 0.4254 0.080 Uiso 1 1 calc R U
H8C H 0.4018 0.2446 0.4875 0.080 Uiso 1 1 calc R U
C4 C 1.0134(4) 0.3839(2) 0.5135(2) 0.0537(9) Uani 1 1 d . .
H4 H 1.1007 0.3994 0.5368 0.064 Uiso 1 1 calc R U
C24 C 0.0007(4) 0.2792(2) 0.27666(19) 0.0553(9) Uani 1 1 d . .
H24A H -0.0974 0.2800 0.2780 0.083 Uiso 1 1 calc R U
H24B H 0.0476 0.3099 0.3173 0.083 Uiso 1 1 calc R U
H24C H 0.0337 0.2257 0.2810 0.083 Uiso 1 1 calc R U
C20 C 0.0615(4) 0.4105(2) -0.0207(2) 0.0585(9) Uani 1 1 d . .
H20 H 0.0336 0.4284 -0.0691 0.070 Uiso 1 1 calc R U
C12 C 0.3712(4) 0.5164(2) 0.3968(2) 0.0595(10) Uani 1 1 d . .
H12 H 0.3906 0.5583 0.4300 0.071 Uiso 1 1 calc R U
C21 C 0.2021(4) 0.4111(2) 0.0082(3) 0.0625(10) Uani 1 1 d . .
H21 H 0.2655 0.4291 -0.0215 0.075 Uiso 1 1 calc R U
C5 C 0.9628(4) 0.4138(2) 0.4435(2) 0.0598(10) Uani 1 1 d . .
H5 H 1.0179 0.4482 0.4207 0.072 Uiso 1 1 calc R U

loop_
_atom_site_aniso_label
_atom_site_aniso_U_11
_atom_site_aniso_U_22
_atom_site_aniso_U_33
_atom_site_aniso_U_23
_atom_site_aniso_U_13
_atom_site_aniso_U_12
Co1 0.02951(19) 0.02811(18) 0.0316(2) 0.00418(15) 0.00076(14) 0.00056(14)
Cl2 0.0417(4) 0.0494(5) 0.0843(7) 0.0013(5) 0.0007(4) 0.0036(4)
Cl1 0.0530(5) 0.0779(7) 0.0634(6) -0.0187(5) -0.0156(4) 0.0165(5)
O1 0.0487(13) 0.0395(12) 0.0536(14) -0.0070(10) -0.0003(10) 0.0131(10)
O2 0.0572(15) 0.0507(14) 0.0567(15) -0.0196(12) 0.0194(12) -0.0144(11)
O3 0.0560(14) 0.0448(13) 0.0512(14) -0.0083(11) -0.0021(11) 0.0067(11)
N1 0.0302(11) 0.0362(13) 0.0325(12) 0.0061(10) -0.0005(9) -0.0007(9)
O4 0.0857(19) 0.0370(12) 0.0504(14) 0.0049(11) 0.0189(13) 0.0121(12)
N4 0.0311(12) 0.0355(13) 0.0422(14) -0.0073(11) -0.0027(10) -0.0036(10)
N2 0.0408(13) 0.0385(13) 0.0284(12) 0.0050(10) -0.0016(10) 0.0024(11)
N3 0.0298(12) 0.0460(15) 0.0496(16) -0.0166(12) -0.0066(11) 0.0013(11)
C2 0.0355(14) 0.0257(12) 0.0359(14) 0.0019(11) 0.0043(11) 0.0019(11)
C18 0.0318(14) 0.0320(14) 0.0499(18) -0.0073(13) 0.0007(13) -0.0019(11)
C15 0.0327(14) 0.0339(14) 0.0349(14) -0.0043(11) 0.0049(11) -0.0020(11)
C31 0.0528(18) 0.0267(14) 0.0382(16) 0.0014(12) 0.0105(14) -0.0007(12)
C7 0.0418(15) 0.0301(14) 0.0325(14) -0.0005(11) 0.0034(12) -0.0010(12)
C10 0.0436(16) 0.0312(14) 0.0279(13) -0.0003(11) 0.0003(11) 0.0008(12)
C23 0.0319(15) 0.0363(15) 0.0554(19) -0.0171(14) -0.0006(13) -0.0005(12)
C25 0.0443(16) 0.0256(13) 0.0384(15) 0.0021(11) 0.0068(12) 0.0009(11)
C1 0.0329(14) 0.0399(15) 0.0332(14) 0.0026(12) 0.0017(11) 0.0022(12)
C30 0.0439(16) 0.0272(13) 0.0395(16) -0.0004(12) 0.0004(13) -0.0031(12)
C17 0.0351(15) 0.0372(15) 0.0453(17) -0.0135(13) -0.0054(12) -0.0005(12)
C3 0.0409(16) 0.0380(16) 0.0432(17) 0.0025(13) -0.0015(13) -0.0053(13)
C14 0.0355(15) 0.0401(16) 0.0531(19) -0.0064(14) 0.0013(13) 0.0030(13)
C28 0.0480(17) 0.0293(14) 0.0414(16) -0.0002(12) 0.0128(13) -0.0009(12)
C32 0.0422(16) 0.0364(16) 0.0446(17) -0.0038(13) 0.0103(13) 0.0000(13)
C27 0.0491(18) 0.0367(16) 0.0431(17) -0.0077(13) 0.0012(14) -0.0015(13)
C26 0.0404(16) 0.0372(15) 0.0415(16) -0.0007(13) 0.0003(13) 0.0024(12)
C29 0.0389(15) 0.0299(14) 0.0496(18) 0.0050(13) 0.0053(13) 0.0012(12)
C9 0.0479(17) 0.0433(17) 0.0276(14) -0.0007(12) -0.0069(12) 0.0078(13)
C19 0.0389(16) 0.0432(17) 0.058(2) 0.0046(15) -0.0012(15) -0.0004(14)
C13 0.0528(19) 0.0345(16) 0.0529(19) -0.0039(14) 0.0086(15) 0.0075(14)
C16 0.0323(15) 0.052(2) 0.060(2) -0.0209(16) -0.0112(14) 0.0086(14)
C22 0.0313(15) 0.053(2) 0.075(3) -0.0160(18) 0.0087(16) -0.0041(14)
C6 0.072(2) 0.0427(18) 0.0365(17) 0.0077(14) 0.0069(16) -0.0123(16)
C11 0.074(2) 0.0455(19) 0.0416(18) -0.0097(15) -0.0194(17) 0.0106(17)
C8 0.0372(17) 0.070(2) 0.0487(19) 0.0106(17) -0.0047(14) -0.0135(16)
C4 0.0473(19) 0.053(2) 0.059(2) -0.0039(17) 0.0009(16) -0.0190(16)
C24 0.050(2) 0.067(2) 0.0446(19) -0.0046(17) -0.0088(15) -0.0022(17)
C20 0.062(2) 0.053(2) 0.062(2) 0.0112(18) 0.0127(18) -0.0004(18)
C12 0.085(3) 0.0414(19) 0.0467(19) -0.0137(15) -0.0079(18) 0.0095(18)
C21 0.053(2) 0.056(2) 0.084(3) -0.001(2) 0.026(2) -0.0048(18)
C5 0.073(3) 0.054(2) 0.055(2) 0.0014(17) 0.0165(19) -0.0275(19)

loop_
_atom_type_symbol
_atom_type_description
_atom_type_scat_dispersion_real
_atom_type_scat_dispersion_imag
_atom_type_scat_source
C C 0.0033 0.0016 'International Tables Vol C Tables 4.2.6.8 and 6.1.1.4'
H H 0.0000 0.0000 'International Tables Vol C Tables 4.2.6.8 and 6.1.1.4'
N N 0.0061 0.0033 'International Tables Vol C Tables 4.2.6.8 and 6.1.1.4'
O O 0.0106 0.0060 'International Tables Vol C Tables 4.2.6.8 and 6.1.1.4'
Cl Cl 0.1484 0.1585 'International Tables Vol C Tables 4.2.6.8 and 6.1.1.4'
Co Co 0.3494 0.9721 'International Tables Vol C Tables 4.2.6.8 and 6.1.1.4'

loop_
_geom_angle_atom_site_label_1
_geom_angle_atom_site_label_2
_geom_angle_atom_site_label_3
_geom_angle
_geom_angle_site_symmetry_1
_geom_angle_site_symmetry_3
O1 Co1 N4 102.07(10) . 4_666
O1 Co1 N1 98.64(10) . .
N4 Co1 N1 99.43(10) 4_666 .
O1 Co1 O3 140.74(10) . 2_646
N4 Co1 O3 102.05(10) 4_666 2_646
N1 Co1 O3 107.38(9) . 2_646
O1 Co1 O4 91.90(9) . 2_646
N4 Co1 O4 85.96(10) 4_666 2_646
N1 Co1 O4 166.83(9) . 2_646
O3 Co1 O4 59.57(9) 2_646 2_646
O1 Co1 O2 58.14(9) . .
N4 Co1 O2 159.78(9) 4_666 .
N1 Co1 O2 88.56(9) . .
O3 Co1 O2 93.08(9) 2_646 .
O4 Co1 O2 90.33(10) 2_646 .
O1 Co1 C32 117.67(10) . 2_646
N4 Co1 C32 94.54(10) 4_666 2_646
N1 Co1 C32 137.21(10) . 2_646
O3 Co1 C32 29.86(10) 2_646 2_646
O4 Co1 C32 29.71(9) 2_646 2_646
O2 Co1 C32 91.98(9) . 2_646
C31 O1 Co1 98.03(19) . .
C31 O2 Co1 82.15(19) . .
C32 O3 Co1 91.8(2) . 2_656
C1 N1 C2 105.9(2) . .
C1 N1 Co1 128.4(2) . .
C2 N1 Co1 125.73(18) . .
C32 O4 Co1 86.53(19) . 2_656
C17 N4 C18 106.6(2) . .
C17 N4 Co1 127.6(2) . 4_465
C18 N4 Co1 125.61(19) . 4_465
C1 N2 C7 107.5(2) . .
C1 N2 C9 126.3(3) . .
C7 N2 C9 126.0(3) . .
C17 N3 C23 107.9(2) . .
C17 N3 C16 126.3(3) . .
C23 N3 C16 125.7(3) . .
C3 C2 C7 120.1(3) . .
C3 C2 N1 131.4(3) . .
C7 C2 N1 108.5(2) . .
N4 C18 C19 130.5(3) . .
N4 C18 C23 109.1(3) . .
C19 C18 C23 120.4(3) . .
C14 C15 C10 119.3(3) . .
C14 C15 C16 122.1(3) . .
C10 C15 C16 118.6(3) . .
O2 C31 O1 121.7(3) . .
O2 C31 C25 119.0(3) . .
O1 C31 C25 119.3(3) . .
N2 C7 C6 131.2(3) . .
N2 C7 C2 106.3(2) . .
C6 C7 C2 122.6(3) . .
C11 C10 C15 119.0(3) . .
C11 C10 C9 121.6(3) . .
C15 C10 C9 119.2(2) . .
C22 C23 N3 132.4(3) . .
C22 C23 C18 122.5(3) . .
N3 C23 C18 105.1(3) . .
C26 C25 C30 117.1(3) . .
C26 C25 C31 125.6(3) . .
C30 C25 C31 117.4(3) . .
N1 C1 N2 111.9(3) . .
N1 C1 C8 124.6(3) . .
N2 C1 C8 123.5(3) . .
C29 C30 C25 121.5(3) . .
C29 C30 H30 119.2 . .
C25 C30 H30 119.2 . .
N4 C17 N3 111.3(3) . .
N4 C17 C24 126.5(3) . .
N3 C17 C24 122.2(3) . .
C4 C3 C2 117.8(3) . .
C4 C3 H3 121.1 . .
C2 C3 H3 121.1 . .
C13 C14 C15 121.3(3) . .
C13 C14 H14 119.3 . .
C15 C14 H14 119.3 . .
C27 C28 C29 117.3(3) . .
C27 C28 C32 118.6(3) . .
C29 C28 C32 123.6(3) . .
O4 C32 O3 122.1(3) . .
O4 C32 C28 117.5(3) . .
O3 C32 C28 120.2(3) . .
O4 C32 Co1 63.76(17) . 2_656
O3 C32 Co1 58.39(16) . 2_656
C28 C32 Co1 175.7(2) . 2_656
C26 C27 C28 121.5(3) . .
C26 C27 H27 119.2 . .
C28 C27 H27 119.2 . .
C27 C26 C25 121.1(3) . .
C27 C26 Cl1 116.0(2) . .
C25 C26 Cl1 122.9(2) . .
C30 C29 C28 120.9(3) . .
C30 C29 Cl2 118.0(2) . .
C28 C29 Cl2 121.1(2) . .
N2 C9 C10 114.6(2) . .
N2 C9 H9A 108.6 . .
C10 C9 H9A 108.6 . .
N2 C9 H9B 108.6 . .
C10 C9 H9B 108.6 . .
H9A C9 H9B 107.6 . .
C20 C19 C18 117.0(3) . .
C20 C19 H19 121.5 . .
C18 C19 H19 121.5 . .
C12 C13 C14 119.2(3) . .
C12 C13 H13 120.4 . .
C14 C13 H13 120.4 . .
N3 C16 C15 114.2(3) . .
N3 C16 H16A 108.7 . .
C15 C16 H16A 108.7 . .
N3 C16 H16B 108.7 . .
C15 C16 H16B 108.7 . .
H16A C16 H16B 107.6 . .
C21 C22 C23 116.3(3) . .
C21 C22 H22 121.9 . .
C23 C22 H22 121.9 . .
C5 C6 C7 116.1(3) . .
C5 C6 H6 121.9 . .
C7 C6 H6 121.9 . .
C10 C11 C12 120.7(3) . .
C10 C11 H11 119.7 . .
C12 C11 H11 119.7 . .
C1 C8 H8A 109.5 . .
C1 C8 H8B 109.5 . .
H8A C8 H8B 109.5 . .
C1 C8 H8C 109.5 . .
H8A C8 H8C 109.5 . .
H8B C8 H8C 109.5 . .
C3 C4 C5 121.6(3) . .
C3 C4 H4 119.2 . .
C5 C4 H4 119.2 . .
C17 C24 H24A 109.5 . .
C17 C24 H24B 109.5 . .
H24A C24 H24B 109.5 . .
C17 C24 H24C 109.5 . .
H24A C24 H24C 109.5 . .
H24B C24 H24C 109.5 . .
C19 C20 C21 121.9(4) . .
C19 C20 H20 119.0 . .
C21 C20 H20 119.0 . .
C13 C12 C11 120.5(3) . .
C13 C12 H12 119.8 . .
C11 C12 H12 119.8 . .
C22 C21 C20 121.9(4) . .
C22 C21 H21 119.1 . .
C20 C21 H21 119.1 . .
C6 C5 C4 121.9(3) . .
C6 C5 H5 119.1 . .
C4 C5 H5 119.1 . .

loop_
_geom_bond_atom_site_label_1
_geom_bond_atom_site_label_2
_geom_bond_distance
_geom_bond_site_symmetry_2
Co1 O1 2.044(2) .
Co1 N4 2.064(2) 4_666
Co1 N1 2.065(2) .
Co1 O3 2.135(2) 2_646
Co1 O4 2.251(2) 2_646
Co1 O2 2.398(2) .
Co1 C32 2.506(3) 2_646
Cl2 C29 1.739(3) .
Cl1 C26 1.730(3) .
O1 C31 1.258(4) .
O2 C31 1.240(4) .
O3 C32 1.248(4) .
O3 Co1 2.135(2) 2_656
N1 C1 1.325(3) .
N1 C2 1.398(4) .
O4 C32 1.244(4) .
O4 Co1 2.251(2) 2_656
N4 C17 1.323(4) .
N4 C18 1.384(4) .
N4 Co1 2.064(2) 4_465
N2 C1 1.354(4) .
N2 C7 1.378(4) .
N2 C9 1.465(3) .
N3 C17 1.359(4) .
N3 C23 1.387(4) .
N3 C16 1.460(4) .
C2 C3 1.389(4) .
C2 C7 1.389(4) .
C18 C19 1.388(5) .
C18 C23 1.400(4) .
C15 C14 1.388(4) .
C15 C10 1.397(4) .
C15 C16 1.512(4) .
C31 C25 1.508(4) .
C7 C6 1.388(4) .
C10 C11 1.377(4) .
C10 C9 1.517(4) .
C23 C22 1.382(5) .
C25 C26 1.386(4) .
C25 C30 1.394(4) .
C1 C8 1.479(4) .
C30 C29 1.382(4) .
C30 H30 0.9300 .
C17 C24 1.478(5) .
C3 C4 1.370(5) .
C3 H3 0.9300 .
C14 C13 1.378(4) .
C14 H14 0.9300 .
C28 C27 1.385(4) .
C28 C29 1.390(4) .
C28 C32 1.512(4) .
C32 Co1 2.506(3) 2_656
C27 C26 1.385(4) .
C27 H27 0.9300 .
C9 H9A 0.9700 .
C9 H9B 0.9700 .
C19 C20 1.376(5) .
C19 H19 0.9300 .
C13 C12 1.368(5) .
C13 H13 0.9300 .
C16 H16A 0.9700 .
C16 H16B 0.9700 .
C22 C21 1.375(6) .
C22 H22 0.9300 .
C6 C5 1.378(5) .
C6 H6 0.9300 .
C11 C12 1.392(5) .
C11 H11 0.9300 .
C8 H8A 0.9600 .
C8 H8B 0.9600 .
C8 H8C 0.9600 .
C4 C5 1.388(5) .
C4 H4 0.9300 .
C24 H24A 0.9600 .
C24 H24B 0.9600 .
C24 H24C 0.9600 .
C20 C21 1.392(5) .
C20 H20 0.9300 .
C12 H12 0.9300 .
C21 H21 0.9300 .
C5 H5 0.9300 .
